data_4109502
loop_
_publ_author_name
'Dushyant Mukkamala'
'Yong Zhang'
'Eric Oldfield'

_publ_contact_author
; 
Eric Oldfield 
University of Illinois 
School of Chemical Sciences, 
600 South Mathews Avenue 
Urbana, Illinois  61801 
USA 
;
_publ_contact_author_email eo@chad.scs.uiuc.edu
_publ_contact_author_fax '1  217 244 8068'
_publ_contact_author_phone '1  217 244 1708'
_publ_section_title
;
 A Solid State 13C NMR, Crystallographic, and Quantum Chemical
 Investigation of Phenylalanine and Tyrosine Residues in Dipeptides and
 Proteins
;
_journal_name_full 'Journal of the American Chemical Society'
_journal_page_first 7385
_journal_page_last 7392
_journal_paper_doi 10.1021/ja071227y
_journal_volume 129
_journal_year 2007
_chemical_absolute_configuration syn
_chemical_formula_moiety 'C11 H14 N2 O3'
_chemical_formula_sum 'C11 H14 N2 O3'
_chemical_formula_weight 222.24
_chemical_name_systematic
; 
? 
;
_space_group_IT_number 4
_symmetry_cell_setting monoclinic
_symmetry_space_group_name_Hall 'P 2yb'
_symmetry_space_group_name_H-M 'P 1 21 1'
_atom_sites_solution_hydrogens geom
_atom_sites_solution_primary direct
_atom_sites_solution_secondary difmap
_audit_creation_method SHELXL-97
_audit_update_record
; 
2006-10-20   text and data added, dm 
;
_cell_angle_alpha 90.00
_cell_angle_beta 97.711(5)
_cell_angle_gamma 90.00
_cell_formula_units_Z 2
_cell_length_a 6.433(2)
_cell_length_b 5.4926(17)
_cell_length_c 16.535(5)
_cell_measurement_reflns_used 704
_cell_measurement_temperature 193(2)
_cell_measurement_theta_max 24.00
_cell_measurement_theta_min 3.20
_cell_volume 579.0(3)
_computing_cell_refinement 'SAINT V6.22 (Bruker, 2001)'
_computing_data_collection 'SMART V5.625 (Bruker, 2001)'
_computing_data_reduction 'SAINT V6.22 (Bruker, 2001)'
_computing_molecular_graphics 'SHELXTL V6.12 (Bruker, 2001)'
_computing_publication_material 'XCIF (Bruker, 2001)'
_computing_structure_refinement 'SHELXTL V6.12 (Bruker, 2001)'
_computing_structure_solution 'SHELXTL V6.12 (Bruker, 2001)'
_diffrn_ambient_temperature 193(2)
_diffrn_measured_fraction_theta_full 0.994
_diffrn_measured_fraction_theta_max 0.994
_diffrn_measurement_device 'Siemens Platform/CCD'
_diffrn_measurement_method 'profile data from \w scans'
_diffrn_radiation_monochromator graphite
_diffrn_radiation_source 'normal-focus sealed tube'
_diffrn_radiation_type MoK\a
_diffrn_radiation_wavelength 0.71073
_diffrn_radiation_wavelength_id g31fasm
_diffrn_reflns_av_R_equivalents 0.0477
_diffrn_reflns_av_sigmaI/netI 0.0461
_diffrn_reflns_limit_h_max 7
_diffrn_reflns_limit_h_min -7
_diffrn_reflns_limit_k_max 6
_diffrn_reflns_limit_k_min -6
_diffrn_reflns_limit_l_max 19
_diffrn_reflns_limit_l_min -19
_diffrn_reflns_number 4639
_diffrn_reflns_theta_full 25.35
_diffrn_reflns_theta_max 25.35
_diffrn_reflns_theta_min 2.49
_diffrn_standards_decay_% 2.3
_diffrn_standards_interval_time 407
_diffrn_standards_number 54
_exptl_absorpt_coefficient_mu 0.094
_exptl_absorpt_correction_T_max 0.9979
_exptl_absorpt_correction_T_min 0.9652
_exptl_absorpt_correction_type integration
_exptl_absorpt_process_details 'SHELXTL/XPREP (Bruker, 2001)'
_exptl_crystal_colour colourless
_exptl_crystal_density_diffrn 1.275
_exptl_crystal_description platy
_exptl_crystal_F_000 236
_exptl_crystal_id g31fasm
_exptl_crystal_preparation
; 
The data crystal was mounted using oil (Parantone-N, Exxon) to a 
0.3 mm cryo-loop (Hampton Research) with the (0 -1 0) scattering planes 
roughly normal to the spindle axis. 
;
_exptl_crystal_size_max 0.52
_exptl_crystal_size_mid 0.50
_exptl_crystal_size_min 0.02
_refine_diff_density_max 0.138
_refine_diff_density_min -0.167
_refine_diff_density_rms 0.039
_refine_ls_abs_structure_details 'Flack (1983),  928 Friedels'
_refine_ls_abs_structure_Flack 10(10)
_refine_ls_extinction_method none
_refine_ls_goodness_of_fit_ref 1.041
_refine_ls_hydrogen_treatment mixed
_refine_ls_matrix_type full
_refine_ls_number_parameters 200
_refine_ls_number_reflns 1177
_refine_ls_number_restraints 182
_refine_ls_restrained_S_all 1.008
_refine_ls_R_factor_all 0.0674
_refine_ls_R_factor_gt 0.0399
_refine_ls_shift/su_max 0.000
_refine_ls_shift/su_mean 0.000
_refine_ls_structure_factor_coef Fsqd
_refine_ls_weighting_details 'calc w=1/[\s^2^(Fo^2^)+(0.0562P)^2^+0.0000P] where P=(Fo^2^+2Fc^2^)/3'
_refine_ls_weighting_scheme calc
_refine_ls_wR_factor_gt 0.0854
_refine_ls_wR_factor_ref 0.0954
_reflns_number_gt 876
_reflns_number_total 1177
_reflns_threshold_expression >2sigma(I)
_cod_data_source_file ja071227ysi20070224_095641.cif
_cod_data_source_block Gly-Phe
_cod_original_sg_symbol_Hall 'P 2yb '
_cod_original_sg_symbol_H-M 'P 1 21 1 '
_cod_database_code 4109502

loop_
_symmetry_equiv_pos_as_xyz
'x, y, z'
'-x, y+1/2, -z'

loop_
_atom_site_label
_atom_site_type_symbol
_atom_site_fract_x
_atom_site_fract_y
_atom_site_fract_z
_atom_site_U_iso_or_equiv
_atom_site_adp_type
_atom_site_occupancy
_atom_site_symmetry_multiplicity
_atom_site_calc_flag
_atom_site_refinement_flags
_atom_site_disorder_assembly
_atom_site_disorder_group
C1 C -0.1955(5) 0.5891(6) 0.3933(2) 0.0443(9) Uani 1 1 d D . .
H1A H -0.0857 0.6397 0.4379 0.053 Uiso 1 1 calc R . .
H1B H -0.2129 0.7206 0.3520 0.053 Uiso 1 1 calc R . .
C2 C -0.1290(5) 0.3563(5) 0.35468(19) 0.0322(7) Uani 1 1 d . A .
C3 C 0.1218(5) 0.1617(6) 0.27985(18) 0.0313(7) Uani 1 1 d . A .
H3A H 0.0100 0.0505 0.2532 0.038 Uiso 1 1 calc R . .
C4 C 0.2465(4) 0.0270(6) 0.35149(19) 0.0305(7) Uani 1 1 d . . .
C5 C 0.2631(6) 0.2367(6) 0.21624(18) 0.0414(9) Uani 1 1 d D . .
H5C H 0.1864 0.3577 0.1791 0.050 Uiso 0.407(16) 1 calc PR A 2
H5D H 0.3887 0.3188 0.2450 0.050 Uiso 0.407(16) 1 calc PR A 2
H5A H 0.1856 0.3520 0.1772 0.050 Uiso 0.593(16) 1 d PR A 1
H5B H 0.3875 0.3229 0.2443 0.050 Uiso 0.593(16) 1 d PR A 1
C6 C 0.3327(16) 0.0179(17) 0.1689(7) 0.0360(18) Uani 0.593(16) 1 d PGDU A 1
C7 C 0.2054(13) -0.1015(18) 0.1067(7) 0.050(2) Uani 0.593(16) 1 d PGU A 1
H7 H 0.0633 -0.0531 0.0928 0.060 Uiso 0.593(16) 1 calc PR A 1
C8 C 0.2859(17) -0.2916(14) 0.0650(5) 0.051(2) Uani 0.593(16) 1 d PGU A 1
H8 H 0.1988 -0.3732 0.0225 0.062 Uiso 0.593(16) 1 calc PR A 1
C9 C 0.4937(18) -0.3624(10) 0.0854(5) 0.047(2) Uani 0.593(16) 1 d PGU A 1
H9 H 0.5487 -0.4924 0.0568 0.056 Uiso 0.593(16) 1 calc PR A 1
C10 C 0.6211(13) -0.2431(15) 0.1475(6) 0.049(2) Uani 0.593(16) 1 d PGU A 1
H10 H 0.7631 -0.2914 0.1615 0.059 Uiso 0.593(16) 1 calc PR A 1
C11 C 0.5406(14) -0.0529(17) 0.1893(6) 0.0420(18) Uani 0.593(16) 1 d PGU A 1
H11 H 0.6276 0.0287 0.2318 0.050 Uiso 0.593(16) 1 calc PR A 1
N1 N -0.3952(4) 0.5496(5) 0.42610(15) 0.0314(6) Uani 1 1 d D . .
H1C H -0.444(4) 0.392(4) 0.4153(15) 0.047 Uiso 1 1 d D . .
H1D H -0.382(4) 0.570(5) 0.4825(11) 0.047 Uiso 1 1 d D . .
H1E H -0.503(3) 0.647(5) 0.4005(14) 0.047 Uiso 1 1 d D . .
N2 N 0.0222(4) 0.3786(5) 0.30779(15) 0.0337(6) Uani 1 1 d D . .
H2 H 0.092(5) 0.525(4) 0.305(2) 0.050 Uiso 1 1 d D . .
O1 O -0.2138(3) 0.1628(4) 0.36764(14) 0.0456(7) Uani 1 1 d . . .
O2 O 0.3222(3) 0.1478(4) 0.41276(13) 0.0375(6) Uani 1 1 d . . .
O3 O 0.2740(3) -0.1995(4) 0.34280(13) 0.0381(6) Uani 1 1 d . . .
C12 C 0.334(3) 0.036(3) 0.1656(11) 0.037(2) Uani 0.407(16) 1 d PDU A 2
C13 C 0.181(2) -0.046(4) 0.1073(11) 0.053(2) Uani 0.407(16) 1 d PU A 2
H13 H 0.0488 0.0326 0.1014 0.063 Uiso 0.407(16) 1 calc PR A 2
C14 C 0.209(3) -0.238(3) 0.0563(9) 0.059(3) Uani 0.407(16) 1 d PU A 2
H14 H 0.0980 -0.2903 0.0165 0.071 Uiso 0.407(16) 1 calc PR A 2
C15 C 0.402(3) -0.353(2) 0.0641(9) 0.047(3) Uani 0.407(16) 1 d PU A 2
H15 H 0.4236 -0.4862 0.0295 0.056 Uiso 0.407(16) 1 calc PR A 2
C16 C 0.563(3) -0.276(3) 0.1214(9) 0.046(2) Uani 0.407(16) 1 d PU A 2
H16 H 0.6955 -0.3549 0.1276 0.055 Uiso 0.407(16) 1 calc PR A 2
C17 C 0.524(3) -0.080(3) 0.1701(11) 0.045(2) Uani 0.407(16) 1 d PU A 2
H17 H 0.6359 -0.0228 0.2088 0.054 Uiso 0.407(16) 1 calc PR A 2

loop_
_atom_site_aniso_label
_atom_site_aniso_U_11
_atom_site_aniso_U_22
_atom_site_aniso_U_33
_atom_site_aniso_U_23
_atom_site_aniso_U_13
_atom_site_aniso_U_12
C1 0.048(2) 0.0180(18) 0.071(2) -0.0080(15) 0.0216(18) -0.0021(15)
C2 0.0320(16) 0.0158(17) 0.0481(19) -0.0002(14) 0.0037(15) 0.0025(14)
C3 0.0336(16) 0.0177(16) 0.0430(18) -0.0009(15) 0.0070(14) 0.0033(14)
C4 0.0248(16) 0.0268(19) 0.0407(18) 0.0002(17) 0.0074(14) -0.0043(14)
C5 0.048(2) 0.035(2) 0.0433(18) 0.0059(17) 0.0127(16) 0.0050(16)
C6 0.047(3) 0.033(3) 0.030(3) 0.002(3) 0.013(3) -0.004(3)
C7 0.065(4) 0.047(5) 0.037(3) -0.001(4) 0.002(3) -0.002(3)
C8 0.064(5) 0.049(4) 0.039(3) -0.002(3) 0.001(4) -0.005(4)
C9 0.056(5) 0.044(3) 0.042(4) -0.010(3) 0.013(4) -0.008(4)
C10 0.051(4) 0.049(4) 0.050(5) -0.027(4) 0.014(3) -0.006(3)
C11 0.044(3) 0.043(3) 0.041(4) -0.020(3) 0.012(3) -0.007(3)
N1 0.0339(14) 0.0176(13) 0.0428(15) -0.0029(13) 0.0054(12) 0.0036(12)
N2 0.0343(14) 0.0177(14) 0.0503(15) 0.0026(12) 0.0108(13) 0.0019(12)
O1 0.0517(14) 0.0173(12) 0.0728(16) -0.0053(12) 0.0270(12) -0.0031(11)
O2 0.0434(13) 0.0267(12) 0.0410(13) 0.0010(11) 0.0001(10) -0.0048(11)
O3 0.0409(14) 0.0155(13) 0.0577(14) -0.0014(10) 0.0066(11) 0.0035(10)
C12 0.047(4) 0.032(4) 0.034(4) 0.002(4) 0.012(4) -0.004(4)
C13 0.068(4) 0.048(5) 0.041(4) -0.005(4) 0.003(4) 0.006(4)
C14 0.078(6) 0.056(5) 0.043(4) -0.008(4) 0.000(5) 0.000(5)
C15 0.063(6) 0.038(4) 0.038(4) -0.005(4) 0.006(5) -0.004(5)
C16 0.054(5) 0.043(4) 0.041(5) -0.023(4) 0.010(4) -0.009(4)
C17 0.046(4) 0.046(4) 0.046(5) -0.017(4) 0.014(4) -0.003(4)

loop_
_atom_type_symbol
_atom_type_description
_atom_type_scat_dispersion_real
_atom_type_scat_dispersion_imag
_atom_type_scat_source
C C 0.0033 0.0000 'International Tables Vol C Tables 4.2.6.8 and 6.1.1.4'
H H 0.0000 0.0000 'International Tables Vol C Tables 4.2.6.8 and 6.1.1.4'
N N 0.0061 0.0000 'International Tables Vol C Tables 4.2.6.8 and 6.1.1.4'
O O 0.0106 0.0000 'International Tables Vol C Tables 4.2.6.8 and 6.1.1.4'

loop_
_exptl_crystal_face_index_h
_exptl_crystal_face_index_k
_exptl_crystal_face_index_l
_exptl_crystal_face_perp_dist
0.00 0.00 1.00 0.0100
0.00 0.00 -1.00 0.0100
1.00 0.00 0.00 0.2500
-1.00 0.00 0.00 0.2500
0.00 1.00 0.00 0.2600
0.00 -1.00 0.00 0.2600

loop_
_geom_angle_atom_site_label_1
_geom_angle_atom_site_label_2
_geom_angle_atom_site_label_3
_geom_angle
N1 C1 C2 109.8(2)
N1 C1 H1A 109.7
C2 C1 H1A 109.7
N1 C1 H1B 109.7
C2 C1 H1B 109.7
H1A C1 H1B 108.2
O1 C2 N2 124.0(3)
O1 C2 C1 120.0(3)
N2 C2 C1 116.0(3)
N2 C3 C4 110.9(2)
N2 C3 C5 108.9(2)
C4 C3 C5 111.3(2)
N2 C3 H3A 108.6
C4 C3 H3A 108.6
C5 C3 H3A 108.6
O2 C4 O3 124.5(3)
O2 C4 C3 118.5(3)
O3 C4 C3 117.0(3)
C12 C5 C3 116.1(9)
C6 C5 C3 112.3(6)
C12 C5 H5C 108.3
C3 C5 H5C 108.3
C12 C5 H5D 108.3
C3 C5 H5D 108.3
H5C C5 H5D 107.4
C6 C5 H5A 108.9
C3 C5 H5A 109.0
C6 C5 H5B 109.9
C3 C5 H5B 108.8
H5A C5 H5B 107.7
C7 C6 C11 120.0
C7 C6 C5 124.3(6)
C11 C6 C5 115.6(6)
C8 C7 C6 120.0
C8 C7 H7 120.0
C6 C7 H7 120.0
C7 C8 C9 120.0
C7 C8 H8 120.0
C9 C8 H8 120.0
C8 C9 C10 120.0
C8 C9 H9 120.0
C10 C9 H9 120.0
C11 C10 C9 120.0
C11 C10 H10 120.0
C9 C10 H10 120.0
C10 C11 C6 120.0
C10 C11 H11 120.0
C6 C11 H11 120.0
C1 N1 H1C 110.7(16)
C1 N1 H1D 112.6(16)
H1C N1 H1D 107(2)
C1 N1 H1E 112.3(16)
H1C N1 H1E 104(2)
H1D N1 H1E 110(2)
C2 N2 C3 119.8(3)
C2 N2 H2 121(2)
C3 N2 H2 117(2)
C13 C12 C17 116.1(9)
C13 C12 C5 113.2(12)
C17 C12 C5 130.6(12)
C12 C13 C14 123.1(13)
C12 C13 H13 118.4
C14 C13 H13 118.4
C13 C14 C15 118.8(13)
C13 C14 H14 120.6
C15 C14 H14 120.6
C16 C15 C14 120.5(12)
C16 C15 H15 119.7
C14 C15 H15 119.7
C15 C16 C17 117.6(11)
C15 C16 H16 121.2
C17 C16 H16 121.2
C12 C17 C16 123.8(11)
C12 C17 H17 118.1
C16 C17 H17 118.1

loop_
_geom_bond_atom_site_label_1
_geom_bond_atom_site_label_2
_geom_bond_distance
C1 N1 1.476(4)
C1 C2 1.516(4)
C1 H1A 0.9900
C1 H1B 0.9900
C2 O1 1.226(4)
C2 N2 1.329(4)
C3 N2 1.457(4)
C3 C4 1.529(4)
C3 C5 1.536(4)
C3 H3A 1.0000
C4 O2 1.254(4)
C4 O3 1.267(4)
C5 C12 1.495(8)
C5 C6 1.533(5)
C5 H5C 0.9900
C5 H5D 0.9900
C5 H5A 0.9900
C5 H5B 0.9900
C6 C7 1.3900
C6 C11 1.3900
C7 C8 1.3900
C7 H7 0.9500
C8 C9 1.3900
C8 H8 0.9500
C9 C10 1.3900
C9 H9 0.9500
C10 C11 1.3900
C10 H10 0.9500
C11 H11 0.9500
N1 H1C 0.931(18)
N1 H1D 0.931(17)
N1 H1E 0.932(17)
N2 H2 0.927(18)
C12 C13 1.359(13)
C12 C17 1.370(13)
C13 C14 1.375(17)
C13 H13 0.9500
C14 C15 1.384(18)
C14 H14 0.9500
C15 C16 1.370(16)
C15 H15 0.9500
C16 C17 1.388(17)
C16 H16 0.9500
C17 H17 0.9500

loop_
_geom_hbond_atom_site_label_D
_geom_hbond_atom_site_label_H
_geom_hbond_atom_site_label_A
_geom_hbond_distance_DH
_geom_hbond_distance_HA
_geom_hbond_distance_DA
_geom_hbond_angle_DHA
_geom_hbond_site_symmetry_A
N1 H1C O2 0.931(18) 2.011(19) 2.849(3) 149(2) 1_455
N1 H1D O2 0.931(17) 1.776(19) 2.697(3) 170(3) 2_556
N1 H1E O3 0.932(17) 1.819(18) 2.746(3) 172(3) 1_465
N2 H2 O3 0.927(18) 1.96(2) 2.842(3) 158(3) 1_565

loop_
_geom_torsion_atom_site_label_1
_geom_torsion_atom_site_label_2
_geom_torsion_atom_site_label_3
_geom_torsion_atom_site_label_4
_geom_torsion
N1 C1 C2 O1 -13.9(4)
N1 C1 C2 N2 166.1(3)
N2 C3 C4 O2 -28.8(3)
C5 C3 C4 O2 92.6(3)
N2 C3 C4 O3 154.4(3)
C5 C3 C4 O3 -84.2(3)
N2 C3 C5 C12 -164.9(8)
C4 C3 C5 C12 72.5(8)
N2 C3 C5 C6 -166.4(5)
C4 C3 C5 C6 71.0(5)
C12 C5 C6 C7 -84(14)
C3 C5 C6 C7 76.5(8)
C12 C5 C6 C11 93(14)
C3 C5 C6 C11 -106.2(6)
C11 C6 C7 C8 0.0
C5 C6 C7 C8 177.2(11)
C6 C7 C8 C9 0.0
C7 C8 C9 C10 0.0
C8 C9 C10 C11 0.0
C9 C10 C11 C6 0.0
C7 C6 C11 C10 0.0
C5 C6 C11 C10 -177.4(10)
O1 C2 N2 C3 -10.7(5)
C1 C2 N2 C3 169.2(3)
C4 C3 N2 C2 -66.3(3)
C5 C3 N2 C2 170.9(3)
C6 C5 C12 C13 95(14)
C3 C5 C12 C13 74.8(12)
C6 C5 C12 C17 -84(14)
C3 C5 C12 C17 -103.3(15)
C17 C12 C13 C14 1.6(15)
C5 C12 C13 C14 -176.8(17)
C12 C13 C14 C15 -0.3(18)
C13 C14 C15 C16 -0.3(19)
C14 C15 C16 C17 -0.5(17)
C13 C12 C17 C16 -2.4(14)
C5 C12 C17 C16 175.6(19)
C15 C16 C17 C12 1.9(16)
